data_2000426
loop_
_publ_author_name
'Levason, W.'
'Webster, M.'
'Mitchell, C. J.'

_publ_section_title
;
 Structure of <i>trans</i>-diiodobis(methyl phenyl
 telluride)platinum(II)
;
_journal_issue 11
_journal_name_full 'Acta Crystallographica Section C'
_journal_page_first 1931
_journal_page_last 1933
_journal_paper_doi 10.1107/S0108270192003354
_journal_volume 48
_journal_year 1992
_chemical_formula_sum 'C14 H16 I2 Pt Te2'
_chemical_formula_weight 888.37
_symmetry_cell_setting monoclinic
_symmetry_space_group_name_H-M 'I 1 2/a 1'
_cell_angle_alpha 90
_cell_angle_beta 136.48(2)
_cell_angle_gamma 90
_cell_formula_units_Z 8
_cell_length_a 23.807(6)
_cell_length_b 9.5480(10)
_cell_length_c 24.192(6)
_cell_volume 3787(2)
_diffrn_radiation_type Mo
_diffrn_radiation_wavelength 0.71069
_exptl_absorpt_coefficient_mu 13.72
_exptl_crystal_density_diffrn 3.116
_exptl_crystal_density_meas 3.04(2)
_exptl_crystal_F_000 3104
_cod_data_source_file mu0295.cif
_cod_data_source_block mu0295a
_cod_original_cell_volume 3786.7
_cod_original_sg_symbol_H-M 'I 2/a'
_cod_original_formula_sum 'C14 H16 I2 Pt1 Te2'
_cod_database_code 2000426

loop_
_atom_site_label
_atom_site_fract_x
_atom_site_fract_y
_atom_site_fract_z
_atom_site_U_iso_or_equiv
Pt(1) .26473(2) .46961(5) .07865(2) .03790(10)
I(1) .16866(5) .25568(9) .02490(5) .0572(5)
I(2) .36353(5) .68235(9) .14044(5) .0564(4)
Te(1) .13821(5) .61957(9) .01082(5) .0565(4)
Te(2) .39783(5) .32424(9) .17329(5) .0513(3)
C(1) .1453(7) .6068(12) .1044(6) .050(5)
C(2) .2152(7) .5707(15) .1804(6) .065(7)
C(3) .2201(9) .5759(14) .2421(8) .069(7)
C(4) .1508(10) .6144(14) .2226(8) .074(8)
C(5) .0818(12) .6443(18) .1455(12) .107(12)
C(6) .0782(10) .6429(18) .0853(9) .093(10)
C(7) .1669(11) .8343(17) .0314(9) .092(10)
C(8) .4136(7) .3443(13) .2732(6) .053(6)
C(9) .4588(8) .4541(17) .3237(7) .076(8)
C(10) .4616(9) .4714(18) .3829(8) .096(10)
C(11) .4267(8) .3909(17) .3936(7) .072(8)
C(12) .3793(10) .2826(18) .3415(9) .094(10)
C(13) .3749(10) .2593(17) .2793(8) .084(9)
C(14) .3693(9) .1077(15) .1552(8) .074(7)
H(2) .2612 .5417 .1923 ?
H(3) .2696 .5537 .2959 ?
H(4) .1523 .6195 .2629 ?
H(5) .0339 .6670 .1316 ?
H(6) .0292 .6671 .0317 ?
H(7A) .1690 .8723 -.0038 ?
H(7B) .2207 .8510 .0861 ?
H(7C) .1288 .8883 .0252 ?
H(9) .4867 .5152 .3190 ?
H(10) .4918 .5487 .4183 ?
H(11) .4338 .4066 .4372 ?
H(12) .3502 .2247 .3458 ?
H(13) .3443 .1830 .2432 ?
H(14A) .3590 .0721 .1114 ?
H(14B) .3210 .0909 .1425 ?
H(14C) .4128 .0545 .2021 ?

loop_
_geom_angle_atom_site_label_1
_geom_angle_atom_site_label_2
_geom_angle_atom_site_label_3
_geom_angle
I(1) Pt(1) I(2) 176.60(10)
Te(1) Pt(1) Te(2) 167.80(10)
I(1) Pt(1) Te(1) 85.40(10)
Pt(1) Te(1) C(1) 97.7(3)
Pt(1) Te(1) C(7) 111.2(5)
C(1) Te(1) C(7) 92.4(5)
Te(1) C(1) C(2) 121.7(9)
Te(1) C(1) C(6) 117.2(9)
I(1) Pt(1) Te(2) 95.10(10)
I(2) Pt(1) Te(1) 94.80(10)
I(2) Pt(1) Te(2) 83.90(10)
Pt(1) Te(2) C(8) 92.9(3)
Pt(1) Te(2) C(14) 109.7(4)
C(8) Te(2) C(14) 95.0(5)
Te(2) C(8) C(9) 117.1(10)
Te(2) C(8) C(13) 120.2(10)

loop_
_geom_bond_atom_site_label_1
_geom_bond_atom_site_label_2
_geom_bond_distance
Pt(1) I(1) 2.6040(10)
Pt(1) I(2) 2.6070(10)
Te(1) C(1) 2.150(10)
Te(1) C(7) 2.10(2)
C(1) C(2) 1.350(10)
C(2) C(3) 1.41(2)
C(3) C(4) 1.40(2)
C(4) C(5) 1.35(2)
C(5) C(6) 1.40(2)
C(6) C(1) 1.35(2)
Pt(1) Te(1) 2.5780(10)
Pt(1) Te(2) 2.5860(10)
Te(2) C(8) 2.170(10)
Te(2) C(14) 2.12(2)
C(8) C(9) 1.36(2)
C(9) C(10) 1.39(2)
C(10) C(11) 1.29(2)
C(11) C(12) 1.37(2)
C(12) C(13) 1.45(2)
C(13) C(8) 1.31(2)
